data_7117063
loop_
_publ_author_name
'Wang, Chih-Min'
'Chang, Tsung-Yuan'
'Lee, Li-Wei'
'Lin, Hsiu-Mei'
'Lu, Kuang-Lieh'
'Lii, Kwang-Hwa'

_publ_section_title
;
 The first zinc phosphite with remarkable structural and functional
 transformations
;
_journal_coden_ASTM CHCOFS
_journal_issue 37
_journal_name_full
;
 Chemical Communications (Cambridge, United Kingdom)
;
_journal_page_first 7824
_journal_page_last 7826
_journal_paper_doi 10.1039/c5cc01886b
_journal_volume 51
_journal_year 2015
_chemical_formula_sum 'C18 H24 N5 O13 P3 Zn3'
_chemical_formula_weight 807.44
_space_group_IT_number 2
_symmetry_cell_setting triclinic
_symmetry_space_group_name_Hall '-P 1'
_symmetry_space_group_name_H-M 'P -1'
_atom_sites_solution_hydrogens geom
_atom_sites_solution_primary direct
_atom_sites_solution_secondary difmap
_audit_creation_method SHELXL-97
_audit_update_record
;
2015-02-25 deposited with the CCDC.
2015-04-08 downloaded from the CCDC.
;
_cell_angle_alpha 70.278(3)
_cell_angle_beta 83.973(3)
_cell_angle_gamma 71.336(3)
_cell_formula_units_Z 2
_cell_length_a 9.2153(4)
_cell_length_b 11.1328(6)
_cell_length_c 15.2684(9)
_cell_measurement_temperature 296(2)
_cell_volume 1396.98(13)
_computing_cell_refinement 'Bruker X8 Apex'
_computing_data_collection 'Bruker X8 Apex'
_computing_data_reduction 'Bruker X8 Apex'
_computing_structure_refinement 'SHELXL-97 (Sheldrick, 1997)'
_computing_structure_solution 'SHELXS-97 (Sheldrick, 1990)'
_diffrn_ambient_temperature 296(2)
_diffrn_measured_fraction_theta_full 0.996
_diffrn_measured_fraction_theta_max 0.996
_diffrn_measurement_device_type CCD
_diffrn_measurement_method 'omega scan'
_diffrn_radiation_monochromator graphite
_diffrn_radiation_source 'fine-focus sealed tube'
_diffrn_radiation_type MoK\a
_diffrn_radiation_wavelength 0.71073
_diffrn_reflns_av_R_equivalents 0.1370
_diffrn_reflns_av_sigmaI/netI 0.0749
_diffrn_reflns_limit_h_max 8
_diffrn_reflns_limit_h_min -11
_diffrn_reflns_limit_k_max 14
_diffrn_reflns_limit_k_min -14
_diffrn_reflns_limit_l_max 19
_diffrn_reflns_limit_l_min -19
_diffrn_reflns_number 46514
_diffrn_reflns_theta_full 27.53
_diffrn_reflns_theta_max 27.53
_diffrn_reflns_theta_min 1.42
_exptl_absorpt_coefficient_mu 2.799
_exptl_absorpt_correction_T_max 0.972
_exptl_absorpt_correction_T_min 0.845
_exptl_absorpt_correction_type empirical
_exptl_absorpt_process_details 'SADABS program'
_exptl_crystal_colour thin-plate
_exptl_crystal_density_diffrn 1.920
_exptl_crystal_density_meas ?
_exptl_crystal_density_method 'not measured'
_exptl_crystal_description yellow
_exptl_crystal_F_000 812
_exptl_crystal_size_max 0.1
_exptl_crystal_size_mid 0.05
_exptl_crystal_size_min 0.01
_refine_diff_density_max 1.895
_refine_diff_density_min -0.940
_refine_diff_density_rms 0.229
_refine_ls_extinction_coef 0.0107(15)
_refine_ls_extinction_expression Fc^*^=kFc[1+0.001xFc^2^\l^3^/sin(2\q)]^-1/4^
_refine_ls_extinction_method SHELXL
_refine_ls_goodness_of_fit_ref 1.001
_refine_ls_hydrogen_treatment mixed
_refine_ls_matrix_type full
_refine_ls_number_parameters 369
_refine_ls_number_reflns 6418
_refine_ls_number_restraints 0
_refine_ls_restrained_S_all 1.001
_refine_ls_R_factor_all 0.0917
_refine_ls_R_factor_gt 0.0612
_refine_ls_shift/su_max 0.001
_refine_ls_shift/su_mean 0.000
_refine_ls_structure_factor_coef Fsqd
_refine_ls_weighting_details 'calc w=1/[\s^2^(Fo^2^)+(0.1237P)^2^+0.0000P] where P=(Fo^2^+2Fc^2^)/3'
_refine_ls_weighting_scheme calc
_refine_ls_wR_factor_gt 0.1777
_refine_ls_wR_factor_ref 0.1987
_reflns_number_gt 4199
_reflns_number_total 6418
_reflns_threshold_expression >2sigma(I)
_cod_data_source_file c5cc01886b2.cif
_cod_data_source_block NCU_2
_cod_depositor_comments
;
The following automatic conversions were performed:

'_exptl_crystal_density_meas' value 'not measured' was changed to '?'
- the value is perceived as not measured.

Automatic conversion script
Id: cif_fix_values 3105 2015-03-04 15:46:00Z robertas 
;
_cod_original_sg_symbol_H-M P-1
_cod_database_code 7117063

loop_
_symmetry_equiv_pos_as_xyz
'x, y, z'
'-x, -y, -z'

loop_
_atom_site_label
_atom_site_type_symbol
_atom_site_fract_x
_atom_site_fract_y
_atom_site_fract_z
_atom_site_U_iso_or_equiv
_atom_site_adp_type
_atom_site_occupancy
_atom_site_symmetry_multiplicity
_atom_site_calc_flag
_atom_site_refinement_flags
_atom_site_disorder_assembly
_atom_site_disorder_group
Zn1 Zn -1.31194(7) 1.74919(7) 0.74625(5) 0.0369(2) Uani 1 1 d . . .
Zn2 Zn -1.50991(8) 1.47112(7) 0.64980(5) 0.0406(2) Uani 1 1 d . . .
Zn3 Zn -1.85513(7) 1.81390(6) 0.51218(5) 0.0329(2) Uani 1 1 d . . .
P1 P -1.60176(17) 1.76324(16) 0.65559(11) 0.0351(4) Uani 1 1 d . . .
H1 H -1.6905 1.8201 0.7258 0.050 Uiso 1 1 d . . .
P2 P -1.75360(17) 1.51760(15) 0.50222(10) 0.0321(4) Uani 1 1 d . . .
H2 H -1.8555 1.4515 0.5091 0.050 Uiso 1 1 d . . .
P3 P -2.08044(16) 1.91720(16) 0.65906(10) 0.0343(4) Uani 1 1 d . . .
H3 H -1.9644 1.8905 0.7048 0.050 Uiso 1 1 d . . .
O1 O -1.4452(4) 1.7878(4) 0.6442(3) 0.0400(10) Uani 1 1 d . . .
O2 O -1.5928(5) 1.6172(5) 0.6998(3) 0.0516(12) Uani 1 1 d . . .
O3 O -1.6845(5) 1.8299(5) 0.5654(3) 0.0504(12) Uani 1 1 d . . .
O4 O -1.6598(7) 1.4423(5) 0.5894(4) 0.0714(16) Uani 1 1 d . . .
O5A O -1.6780(14) 1.5551(11) 0.4096(7) 0.061(2) Uani 0.50 1 d P . .
O5B O -1.6592(14) 1.4692(11) 0.4276(7) 0.061(2) Uani 0.50 1 d P . .
O6A O -1.8707(15) 1.6369(11) 0.5229(8) 0.060(2) Uani 0.50 1 d P . .
O6B O -1.8306(15) 1.6637(11) 0.4700(8) 0.060(2) Uani 0.50 1 d P . .
O7 O -2.0323(5) 1.8386(5) 0.5933(3) 0.0539(13) Uani 1 1 d . . .
O8 O -2.2054(5) 1.8789(5) 0.7231(4) 0.0595(13) Uani 1 1 d . . .
O9 O -2.1194(6) 2.0679(5) 0.6133(3) 0.0582(13) Uani 1 1 d . . .
N1 N -1.1701(5) 1.5593(5) 0.7813(3) 0.0380(12) Uani 1 1 d . . .
N2 N -0.5582(6) 0.6876(5) 1.2306(3) 0.0407(12) Uani 1 1 d . . .
N3 N -0.6372(6) 1.1527(5) 0.5430(3) 0.0384(12) Uani 1 1 d . . .
H4 H -0.6399 1.1728 0.4803 0.050 Uiso 1 1 d . . .
N4 N -0.8343(5) 1.1036(5) 0.9641(3) 0.0376(12) Uani 1 1 d . . .
N5 N -0.6546(5) 0.9825(5) 0.8901(3) 0.0338(11) Uani 1 1 d . . .
C1 C -1.0446(7) 1.5259(6) 0.7312(5) 0.0415(14) Uani 1 1 d . . .
H1A H -1.0278 1.5902 0.6771 0.050 Uiso 1 1 calc R . .
C2 C -0.9389(7) 1.3993(6) 0.7569(4) 0.0407(15) Uani 1 1 d . . .
H2A H -0.8522 1.3798 0.7209 0.049 Uiso 1 1 calc R . .
C3 C -1.1968(7) 1.4639(7) 0.8570(4) 0.0439(15) Uani 1 1 d . . .
H3A H -1.2860 1.4859 0.8905 0.053 Uiso 1 1 calc R . .
C4 C -1.0982(7) 1.3341(6) 0.8879(4) 0.0416(15) Uani 1 1 d . . .
H4A H -1.1203 1.2704 0.9406 0.050 Uiso 1 1 calc R . .
C5 C -0.9635(6) 1.3021(6) 0.8366(4) 0.0354(13) Uani 1 1 d . . .
C6 C -0.6878(7) 0.7888(6) 1.2254(4) 0.0414(15) Uani 1 1 d . . .
H6A H -0.7451 0.7901 1.2792 0.050 Uiso 1 1 calc R . .
C7 C -0.7391(7) 0.8900(6) 1.1442(4) 0.0430(15) Uani 1 1 d . . .
H7A H -0.8290 0.9589 1.1435 0.052 Uiso 1 1 calc R . .
C8 C -0.4737(8) 0.6871(7) 1.1527(4) 0.0476(16) Uani 1 1 d . . .
H8A H -0.3825 0.6184 1.1561 0.057 Uiso 1 1 calc R . .
C9 C -0.5196(7) 0.7874(6) 1.0670(4) 0.0432(15) Uani 1 1 d . . .
H9A H -0.4594 0.7853 1.0144 0.052 Uiso 1 1 calc R . .
C10 C -0.6554(7) 0.8895(6) 1.0615(4) 0.0377(14) Uani 1 1 d . . .
C11 C -0.5237(7) 1.1039(6) 0.6049(4) 0.0421(15) Uani 1 1 d . . .
H11A H -0.4222 1.0836 0.5855 0.050 Uiso 1 1 calc R . .
C12 C -0.5575(6) 1.0842(6) 0.6959(4) 0.0362(13) Uani 1 1 d . . .
H12A H -0.4787 1.0501 0.7393 0.043 Uiso 1 1 calc R . .
C13 C -0.7824(7) 1.1810(6) 0.5678(4) 0.0432(15) Uani 1 1 d . . .
H13A H -0.8580 1.2144 0.5225 0.052 Uiso 1 1 calc R . .
C14 C -0.8239(6) 1.1623(6) 0.6589(4) 0.0363(13) Uani 1 1 d . . .
H14A H -0.9265 1.1811 0.6763 0.044 Uiso 1 1 calc R . .
C15 C -0.7075(6) 1.1140(5) 0.7253(4) 0.0277(11) Uani 1 1 d . . .
C16 C -0.8491(6) 1.1675(5) 0.8723(4) 0.0306(12) Uani 1 1 d . . .
C17 C -0.7134(6) 0.9907(6) 0.9738(4) 0.0347(13) Uani 1 1 d . . .
C18 C -0.7412(6) 1.0922(5) 0.8258(4) 0.0309(12) Uani 1 1 d . . .
OW1 O -1.4477(4) 1.7728(4) 0.8497(3) 0.0389(10) Uani 1 1 d . . .
OW2 O -0.8984(13) 1.2714(12) 1.0794(9) 0.202 Uiso 1 1 d . . .
OW3 O -1.4035(15) 1.4030(13) 1.0612(9) 0.226 Uiso 1 1 d . . .
OW4 O -0.1621(10) 0.4834(9) 1.0724(6) 0.136 Uiso 1 1 d . . .

loop_
_atom_site_aniso_label
_atom_site_aniso_U_11
_atom_site_aniso_U_22
_atom_site_aniso_U_33
_atom_site_aniso_U_23
_atom_site_aniso_U_13
_atom_site_aniso_U_12
Zn1 0.0305(4) 0.0328(4) 0.0353(4) -0.0074(3) -0.0006(3) 0.0030(3)
Zn2 0.0434(4) 0.0372(4) 0.0240(4) -0.0023(3) -0.0056(3) 0.0045(3)
Zn3 0.0321(4) 0.0259(4) 0.0337(4) -0.0092(3) -0.0030(3) 0.0010(3)
P1 0.0334(8) 0.0347(9) 0.0321(8) -0.0101(7) -0.0025(6) -0.0035(7)
P2 0.0357(8) 0.0250(8) 0.0296(8) -0.0084(6) 0.0014(6) -0.0022(6)
P3 0.0252(7) 0.0423(9) 0.0281(8) -0.0048(7) -0.0037(6) -0.0063(6)
O1 0.033(2) 0.053(3) 0.028(2) -0.011(2) -0.0034(17) -0.0074(19)
O2 0.066(3) 0.042(3) 0.038(3) -0.009(2) 0.008(2) -0.011(2)
O3 0.044(2) 0.054(3) 0.044(3) 0.002(2) -0.014(2) -0.016(2)
O4 0.102(4) 0.057(3) 0.048(3) 0.015(3) -0.031(3) -0.038(3)
O5A 0.058(4) 0.067(7) 0.029(4) -0.001(5) 0.010(3) 0.000(6)
O5B 0.058(4) 0.067(7) 0.029(4) -0.001(5) 0.010(3) 0.000(6)
O6A 0.075(6) 0.027(4) 0.068(7) -0.020(6) -0.011(6) 0.003(4)
O6B 0.075(6) 0.027(4) 0.068(7) -0.020(6) -0.011(6) 0.003(4)
O7 0.054(3) 0.079(4) 0.048(3) -0.037(3) 0.020(2) -0.033(3)
O8 0.046(3) 0.068(3) 0.071(4) -0.032(3) 0.023(2) -0.023(3)
O9 0.093(4) 0.039(3) 0.037(3) -0.003(2) -0.009(3) -0.018(3)
N1 0.035(3) 0.029(3) 0.033(3) -0.002(2) -0.003(2) 0.005(2)
N2 0.049(3) 0.032(3) 0.028(3) -0.007(2) -0.011(2) 0.007(2)
N3 0.049(3) 0.038(3) 0.028(3) -0.012(2) 0.007(2) -0.013(2)
N4 0.040(3) 0.031(3) 0.026(3) -0.004(2) -0.002(2) 0.004(2)
N5 0.034(2) 0.028(3) 0.025(2) -0.001(2) -0.003(2) 0.003(2)
C1 0.044(3) 0.030(3) 0.042(4) -0.008(3) 0.001(3) -0.003(3)
C2 0.042(3) 0.031(3) 0.030(3) -0.003(3) 0.005(3) 0.006(3)
C3 0.031(3) 0.049(4) 0.038(3) -0.014(3) 0.002(3) 0.005(3)
C4 0.040(3) 0.036(3) 0.037(3) -0.007(3) 0.006(3) -0.004(3)
C5 0.031(3) 0.030(3) 0.034(3) -0.009(3) -0.004(2) 0.006(2)
C6 0.049(4) 0.035(3) 0.025(3) -0.007(3) -0.001(3) 0.003(3)
C7 0.047(4) 0.032(3) 0.033(3) -0.009(3) -0.006(3) 0.012(3)
C8 0.052(4) 0.038(4) 0.031(3) -0.003(3) -0.013(3) 0.011(3)
C9 0.043(3) 0.041(4) 0.024(3) -0.002(3) -0.008(3) 0.010(3)
C10 0.047(3) 0.026(3) 0.028(3) -0.004(2) -0.003(3) -0.001(3)
C11 0.038(3) 0.037(3) 0.036(3) -0.006(3) 0.007(3) 0.002(3)
C12 0.034(3) 0.032(3) 0.035(3) -0.005(3) -0.005(2) -0.005(3)
C13 0.046(4) 0.042(4) 0.040(4) -0.010(3) -0.017(3) -0.010(3)
C14 0.026(3) 0.038(3) 0.035(3) -0.005(3) -0.001(2) -0.004(2)
C15 0.034(3) 0.021(3) 0.023(3) -0.004(2) -0.004(2) -0.004(2)
C16 0.031(3) 0.020(3) 0.028(3) -0.002(2) -0.002(2) 0.004(2)
C17 0.037(3) 0.025(3) 0.027(3) -0.003(2) -0.001(2) 0.005(2)
C18 0.029(3) 0.026(3) 0.026(3) -0.004(2) 0.000(2) 0.004(2)
OW1 0.039(2) 0.032(2) 0.031(2) -0.0093(18) 0.0072(18) 0.0061(18)

loop_
_atom_type_symbol
_atom_type_description
_atom_type_scat_dispersion_real
_atom_type_scat_dispersion_imag
_atom_type_scat_source
C C 0.0033 0.0016 'International Tables Vol C Tables 4.2.6.8 and 6.1.1.4'
H H 0.0000 0.0000 'International Tables Vol C Tables 4.2.6.8 and 6.1.1.4'
N N 0.0061 0.0033 'International Tables Vol C Tables 4.2.6.8 and 6.1.1.4'
O O 0.0106 0.0060 'International Tables Vol C Tables 4.2.6.8 and 6.1.1.4'
P P 0.1023 0.0942 'International Tables Vol C Tables 4.2.6.8 and 6.1.1.4'
Zn Zn 0.2839 1.4301 'International Tables Vol C Tables 4.2.6.8 and 6.1.1.4'

loop_
_geom_angle_atom_site_label_1
_geom_angle_atom_site_label_2
_geom_angle_atom_site_label_3
_geom_angle
_geom_angle_site_symmetry_1
_geom_angle_site_symmetry_3
O8 Zn1 O1 112.1(2) 1_655 .
O8 Zn1 OW1 104.89(19) 1_655 .
O1 Zn1 OW1 105.35(17) . .
O8 Zn1 N1 112.8(2) 1_655 .
O1 Zn1 N1 111.5(2) . .
OW1 Zn1 N1 109.67(18) . .
O5A Zn2 O4 112.7(5) 2_286 .
O5A Zn2 O2 121.7(4) 2_286 .
O4 Zn2 O2 113.0(2) . .
O5A Zn2 O5B 25.5(4) 2_286 2_286
O4 Zn2 O5B 118.0(4) . 2_286
O2 Zn2 O5B 99.2(4) . 2_286
O5A Zn2 N2 96.9(4) 2_286 2_377
O4 Zn2 N2 108.5(2) . 2_377
O2 Zn2 N2 100.93(19) . 2_377
O5B Zn2 N2 115.5(3) 2_286 2_377
O9 Zn3 O3 107.9(2) 2_196 .
O9 Zn3 O6B 90.5(4) 2_196 .
O3 Zn3 O6B 120.4(4) . .
O9 Zn3 O7 116.6(2) 2_196 .
O3 Zn3 O7 109.50(19) . .
O6B Zn3 O7 111.1(4) . .
O9 Zn3 O6A 112.0(4) 2_196 .
O3 Zn3 O6A 121.1(4) . .
O6B Zn3 O6A 25.2(4) . .
O7 Zn3 O6A 89.1(4) . .
O3 P1 O2 114.3(3) . .
O3 P1 O1 109.2(3) . .
O2 P1 O1 113.6(3) . .
O3 P1 H1 109.4 . .
O2 P1 H1 101.0 . .
O1 P1 H1 109.0 . .
O6B P2 O5A 80.3(6) . .
O6B P2 O4 124.8(6) . .
O5A P2 O4 120.7(5) . .
O6B P2 O5B 112.6(6) . .
O5A P2 O5B 33.5(5) . .
O4 P2 O5B 105.4(5) . .
O6B P2 O6A 32.9(5) . .
O5A P2 O6A 113.2(6) . .
O4 P2 O6A 104.8(5) . .
O5B P2 O6A 144.8(6) . .
O6B P2 H2 110.1 . .
O5A P2 H2 116.2 . .
O4 P2 H2 104.0 . .
O5B P2 H2 95.6 . .
O6A P2 H2 94.2 . .
O7 P3 O8 111.9(3) . .
O7 P3 O9 114.7(3) . .
O8 P3 O9 111.9(3) . .
O7 P3 H3 105.5 . .
O8 P3 H3 109.8 . .
O9 P3 H3 102.3 . .
P1 O1 Zn1 124.4(2) . .
P1 O2 Zn2 129.2(3) . .
P1 O3 Zn3 135.3(3) . .
P2 O4 Zn2 135.4(3) . .
O5B O5A P2 73.5(12) . .
O5B O5A Zn2 87.0(13) . 2_286
P2 O5A Zn2 143.2(7) . 2_286
O5A O5B P2 73.0(12) . .
O5A O5B Zn2 67.5(12) . 2_286
P2 O5B Zn2 129.8(8) . 2_286
O6B O6A P2 70.6(13) . .
O6B O6A Zn3 74.6(14) . .
P2 O6A Zn3 130.5(8) . .
O6A O6B P2 76.5(13) . .
O6A O6B Zn3 80.3(14) . .
P2 O6B Zn3 137.6(8) . .
P3 O7 Zn3 132.0(3) . .
P3 O8 Zn1 136.5(3) . 1_455
P3 O9 Zn3 134.8(3) . 2_196
C1 N1 C3 118.1(5) . .
C1 N1 Zn1 121.0(4) . .
C3 N1 Zn1 120.9(4) . .
C6 N2 C8 118.6(5) . .
C6 N2 Zn2 122.5(4) . 2_377
C8 N2 Zn2 118.9(4) . 2_377
C13 N3 C11 122.1(5) . .
C13 N3 H4 104.4 . .
C11 N3 H4 133.5 . .
C16 N4 C17 105.3(5) . .
C18 N5 C17 105.8(4) . .
N1 C1 C2 122.6(6) . .
N1 C1 H1A 118.7 . .
C2 C1 H1A 118.7 . .
C5 C2 C1 119.4(5) . .
C5 C2 H2A 120.3 . .
C1 C2 H2A 120.3 . .
N1 C3 C4 123.4(6) . .
N1 C3 H3A 118.3 . .
C4 C3 H3A 118.3 . .
C3 C4 C5 117.7(6) . .
C3 C4 H4A 121.1 . .
C5 C4 H4A 121.1 . .
C2 C5 C4 118.7(5) . .
C2 C5 C16 122.2(5) . .
C4 C5 C16 119.0(5) . .
N2 C6 C7 122.6(6) . .
N2 C6 H6A 118.7 . .
C7 C6 H6A 118.7 . .
C6 C7 C10 119.8(5) . .
C6 C7 H7A 120.1 . .
C10 C7 H7A 120.1 . .
N2 C8 C9 121.9(6) . .
N2 C8 H8A 119.1 . .
C9 C8 H8A 119.1 . .
C10 C9 C8 119.3(6) . .
C10 C9 H9A 120.3 . .
C8 C9 H9A 120.3 . .
C9 C10 C7 117.7(5) . .
C9 C10 C17 121.7(5) . .
C7 C10 C17 120.5(5) . .
N3 C11 C12 119.4(5) . .
N3 C11 H11A 120.3 . .
C12 C11 H11A 120.3 . .
C11 C12 C15 120.8(6) . .
C11 C12 H12A 119.6 . .
C15 C12 H12A 119.6 . .
N3 C13 C14 121.3(5) . .
N3 C13 H13A 119.4 . .
C14 C13 H13A 119.4 . .
C13 C14 C15 118.0(5) . .
C13 C14 H14A 121.0 . .
C15 C14 H14A 121.0 . .
C12 C15 C14 118.5(5) . .
C12 C15 C18 119.6(5) . .
C14 C15 C18 121.9(5) . .
N4 C16 C18 109.4(5) . .
N4 C16 C5 119.8(5) . .
C18 C16 C5 130.6(5) . .
N5 C17 N4 111.4(5) . .
N5 C17 C10 123.4(5) . .
N4 C17 C10 125.1(5) . .
N5 C18 C16 108.0(5) . .
N5 C18 C15 119.8(5) . .
C16 C18 C15 132.2(5) . .

loop_
_geom_bond_atom_site_label_1
_geom_bond_atom_site_label_2
_geom_bond_distance
_geom_bond_site_symmetry_2
Zn1 O8 1.914(5) 1_655
Zn1 O1 1.932(4) .
Zn1 OW1 1.945(4) .
Zn1 N1 2.019(5) .
Zn2 O5A 1.853(11) 2_286
Zn2 O4 1.901(5) .
Zn2 O2 1.931(5) .
Zn2 O5B 2.004(12) 2_286
Zn2 N2 2.050(5) 2_377
Zn3 O9 1.912(4) 2_196
Zn3 O3 1.925(4) .
Zn3 O6B 1.928(12) .
Zn3 O7 1.947(4) .
Zn3 O6A 1.972(12) .
P1 O3 1.483(4) .
P1 O2 1.514(5) .
P1 O1 1.534(4) .
P1 H1 1.4701 .
P2 O6B 1.478(11) .
P2 O5A 1.496(11) .
P2 O4 1.499(5) .
P2 O5B 1.500(11) .
P2 O6A 1.524(12) .
P2 H2 1.3430 .
P3 O7 1.491(5) .
P3 O8 1.503(5) .
P3 O9 1.519(5) .
P3 H3 1.2380 .
O5A O5B 0.865(14) .
O5A Zn2 1.853(11) 2_286
O5B Zn2 2.003(12) 2_286
O6A O6B 0.850(13) .
O8 Zn1 1.914(5) 1_455
O9 Zn3 1.912(4) 2_196
N1 C1 1.338(7) .
N1 C3 1.344(8) .
N2 C6 1.342(7) .
N2 C8 1.352(8) .
N2 Zn2 2.050(5) 2_377
N3 C13 1.318(8) .
N3 C11 1.334(8) .
N3 H4 0.9074 .
N4 C16 1.339(7) .
N4 C17 1.363(7) .
N5 C18 1.350(7) .
N5 C17 1.355(7) .
C1 C2 1.385(8) .
C1 H1A 0.9300 .
C2 C5 1.383(8) .
C2 H2A 0.9300 .
C3 C4 1.388(8) .
C3 H3A 0.9300 .
C4 C5 1.408(8) .
C4 H4A 0.9300 .
C5 C16 1.488(7) .
C6 C7 1.368(8) .
C6 H6A 0.9300 .
C7 C10 1.410(8) .
C7 H7A 0.9300 .
C8 C9 1.402(8) .
C8 H8A 0.9300 .
C9 C10 1.382(8) .
C9 H9A 0.9300 .
C10 C17 1.447(8) .
C11 C12 1.351(8) .
C11 H11A 0.9300 .
C12 C15 1.377(8) .
C12 H12A 0.9300 .
C13 C14 1.367(9) .
C13 H13A 0.9300 .
C14 C15 1.400(8) .
C14 H14A 0.9300 .
C15 C18 1.486(7) .
C16 C18 1.383(7) .
